data_4108318
loop_
_publ_author_name
'Ryan C. Clark'
'Sang Yeul Lee'
'Dale L. Boger'

_publ_section_title
;
 Total Synthesis of Chlorofusin, Its Seven Chromophore Diastereomers, and
 Key Partial Structures
;
_journal_name_full 'Journal of the American Chemical Society'
_journal_page_first 12355
_journal_page_last 12369
_journal_paper_doi 10.1021/ja8012819
_journal_volume 130
_journal_year 2008
_chemical_formula_sum 'C21 H28 Cl N O6'
_chemical_formula_weight 425.89
_chemical_name_systematic
; 
 ? 
;
_space_group_IT_number 173
_symmetry_cell_setting hexagonal
_symmetry_space_group_name_Hall 'P 6c'
_symmetry_space_group_name_H-M 'P 63'
_atom_sites_solution_hydrogens geom
_atom_sites_solution_primary direct
_atom_sites_solution_secondary difmap
_audit_creation_method SHELXL-97
_cell_angle_alpha 90.00
_cell_angle_beta 90.00
_cell_angle_gamma 120.00
_cell_formula_units_Z 6
_cell_length_a 19.611(3)
_cell_length_b 19.611(3)
_cell_length_c 10.628(2)
_cell_measurement_reflns_used 5252
_cell_measurement_temperature 296(2)
_cell_measurement_theta_max 27.98
_cell_measurement_theta_min 2.26
_cell_volume 3539.8(10)
_computing_cell_refinement 'Bruker SMART'
_computing_data_collection 'Bruker SMART'
_computing_data_reduction 'Bruker SAINT+'
_computing_molecular_graphics 'Bruker SHELXTL'
_computing_publication_material 'Bruker SHELXTL'
_computing_structure_refinement 'SHELXL-97 (Sheldrick, 1997)'
_computing_structure_solution 'SHELXS-97 (Sheldrick, 1997)'
_diffrn_ambient_temperature 296(2)
_diffrn_measured_fraction_theta_full 0.998
_diffrn_measured_fraction_theta_max 0.998
_diffrn_measurement_device_type 'CCD area detector'
_diffrn_measurement_method 'phi and omega scans'
_diffrn_radiation_monochromator graphite
_diffrn_radiation_source 'fine-focus sealed tube'
_diffrn_radiation_type MoK\a
_diffrn_radiation_wavelength 0.71073
_diffrn_reflns_av_R_equivalents 0.1362
_diffrn_reflns_av_sigmaI/netI 0.0889
_diffrn_reflns_limit_h_max 19
_diffrn_reflns_limit_h_min -19
_diffrn_reflns_limit_k_max 19
_diffrn_reflns_limit_k_min -18
_diffrn_reflns_limit_l_max 10
_diffrn_reflns_limit_l_min -10
_diffrn_reflns_number 16477
_diffrn_reflns_theta_full 20.38
_diffrn_reflns_theta_max 20.38
_diffrn_reflns_theta_min 1.20
_diffrn_standards_decay_% 1
_exptl_absorpt_coefficient_mu 0.195
_exptl_absorpt_correction_T_max 0.9961
_exptl_absorpt_correction_T_min 0.9751
_exptl_absorpt_correction_type multi-scan
_exptl_absorpt_process_details 'SADABS (Sheldrick, 1999)'
_exptl_crystal_colour Yellow
_exptl_crystal_density_diffrn 1.199
_exptl_crystal_density_meas 0
_exptl_crystal_description Needle-shaped
_exptl_crystal_F_000 1356
_exptl_crystal_size_max 0.13
_exptl_crystal_size_mid 0.04
_exptl_crystal_size_min 0.02
_refine_diff_density_max 0.367
_refine_diff_density_min -0.273
_refine_diff_density_rms 0.079
_refine_ls_abs_structure_details 'Flack H D (1983), Acta Cryst. A39, 876-881'
_refine_ls_abs_structure_Flack -0.4(3)
_refine_ls_extinction_method none
_refine_ls_goodness_of_fit_ref 1.186
_refine_ls_hydrogen_treatment constr
_refine_ls_matrix_type full
_refine_ls_number_parameters 267
_refine_ls_number_reflns 2329
_refine_ls_number_restraints 358
_refine_ls_restrained_S_all 1.122
_refine_ls_R_factor_all 0.1321
_refine_ls_R_factor_gt 0.1080
_refine_ls_shift/su_max 0.134
_refine_ls_shift/su_mean 0.038
_refine_ls_structure_factor_coef Fsqd
_refine_ls_weighting_details 'calc w=1/[\s^2^(Fo^2^)+(0.1350P)^2^+1.2500P] where P=(Fo^2^+2Fc^2^)/3'
_refine_ls_weighting_scheme calc
_refine_ls_wR_factor_gt 0.2463
_refine_ls_wR_factor_ref 0.2632
_reflns_number_gt 1798
_reflns_number_total 2329
_reflns_threshold_expression >2sigma(I)
_cod_data_source_file ja8012819-file005.cif
_cod_data_source_block syeu
_cod_original_cell_volume 3540.0(10)
_cod_database_code 4108318

loop_
_symmetry_equiv_pos_as_xyz
'x, y, z'
'-y, x-y, z'
'-x+y, -x, z'
'-x, -y, z+1/2'
'y, -x+y, z+1/2'
'x-y, x, z+1/2'

loop_
_atom_site_label
_atom_site_type_symbol
_atom_site_fract_x
_atom_site_fract_y
_atom_site_fract_z
_atom_site_U_iso_or_equiv
_atom_site_adp_type
_atom_site_occupancy
_atom_site_symmetry_multiplicity
_atom_site_calc_flag
_atom_site_refinement_flags
Cl1 Cl 0.36002(16) 0.47922(17) 0.5307(3) 0.0799(9) Uani 1 1 d U
O1 O 0.4569(3) 0.4230(4) 0.4134(9) 0.093(3) Uani 1 1 d U
O2 O 0.4214(3) 0.3155(4) 0.2289(8) 0.073(2) Uani 1 1 d U
O3 O 0.3535(4) 0.2432(4) 0.3897(7) 0.083(2) Uani 1 1 d U
O4 O 0.2762(4) 0.2495(4) 0.1274(7) 0.066(2) Uani 1 1 d U
O5 O 0.1572(3) 0.3247(4) 0.4883(6) 0.0592(18) Uani 1 1 d U
H5 H 0.1906 0.3224 0.5315 0.071 Uiso 1 1 calc R
O6 O 0.0749(3) 0.3842(3) 0.3546(6) 0.0587(17) Uani 1 1 d U
N1 N 0.1112(4) 0.3095(4) 0.2285(8) 0.054(2) Uani 1 1 d U
C1 C 0.3362(4) 0.4146(5) 0.4032(8) 0.041(2) Uani 1 1 d U
C2 C 0.3937(5) 0.4005(6) 0.3593(10) 0.060(3) Uani 1 1 d U
C3 C 0.3802(5) 0.3554(5) 0.2349(9) 0.046(3) Uani 1 1 d U
C4 C 0.2964(4) 0.3043(5) 0.2027(9) 0.043(2) Uani 1 1 d U
C5 C 0.2421(4) 0.3246(5) 0.2492(7) 0.037(2) Uani 1 1 d U
C6 C 0.2618(4) 0.3788(5) 0.3509(9) 0.043(2) Uani 1 1 d U
C7 C 0.1936(5) 0.3849(5) 0.4023(9) 0.053(3) Uani 1 1 d U
H7 H 0.2144 0.4350 0.4472 0.063 Uiso 1 1 calc R
C8 C 0.1411(5) 0.3832(6) 0.3007(8) 0.051(3) Uani 1 1 d U
C9 C 0.1661(5) 0.2903(5) 0.2028(8) 0.041(2) Uani 1 1 d U
H9 H 0.1514 0.2487 0.1470 0.050 Uiso 1 1 calc R
C10 C 0.1797(6) 0.4540(6) 0.2127(11) 0.076(3) Uani 1 1 d U
H10A H 0.2352 0.4874 0.2318 0.091 Uiso 1 1 calc R
H10B H 0.1738 0.4379 0.1253 0.091 Uiso 1 1 calc R
C11 C 0.1346(8) 0.4941(8) 0.2415(16) 0.135(5) Uani 1 1 d U
H11A H 0.1658 0.5387 0.2962 0.162 Uiso 1 1 calc R
H11B H 0.1249 0.5140 0.1640 0.162 Uiso 1 1 calc R
C12 C 0.0646(6) 0.4455(7) 0.2982(13) 0.096(4) Uani 1 1 d U
H12A H 0.0222 0.4237 0.2371 0.115 Uiso 1 1 calc R
H12B H 0.0528 0.4736 0.3619 0.115 Uiso 1 1 calc R
C13 C 0.4144(6) 0.4186(7) 0.1377(9) 0.084(4) Uani 1 1 d U
H13A H 0.4707 0.4466 0.1447 0.101 Uiso 1 1 calc R
H13B H 0.3950 0.4543 0.1502 0.101 Uiso 1 1 calc R
H13C H 0.3994 0.3954 0.0555 0.101 Uiso 1 1 calc R
C14 C 0.4074(6) 0.2623(7) 0.3035(14) 0.089(4) Uani 1 1 d DU
C15 C 0.4532(7) 0.2251(8) 0.2887(15) 0.156(6) Uani 1 1 d DU
H15A H 0.4248 0.1817 0.2308 0.187 Uiso 1 1 calc R
H15B H 0.5014 0.2626 0.2464 0.187 Uiso 1 1 calc R
C16 C 0.4754(7) 0.1955(9) 0.3901(19) 0.186(6) Uani 1 1 d DU
H16A H 0.4307 0.1446 0.4114 0.223 Uiso 1 1 calc R
H16B H 0.4845 0.2300 0.4613 0.223 Uiso 1 1 calc R
C17 C 0.5418(9) 0.1859(11) 0.378(3) 0.234(10) Uani 1 1 d DU
H17A H 0.5552 0.1878 0.2908 0.281 Uiso 1 1 calc R
H17B H 0.5300 0.1359 0.4127 0.281 Uiso 1 1 calc R
H17C H 0.5855 0.2273 0.4227 0.281 Uiso 1 1 calc R
C18 C 0.0313(5) 0.2666(6) 0.1779(9) 0.063(3) Uani 1 1 d U
H18A H 0.0326 0.2439 0.0976 0.076 Uiso 1 1 calc R
H18B H 0.0130 0.3036 0.1628 0.076 Uiso 1 1 calc R
C19 C -0.0252(7) 0.2038(9) 0.2603(17) 0.129(6) Uani 1 1 d U
H19A H -0.0275 0.2288 0.3377 0.154 Uiso 1 1 calc R
H19B H -0.0764 0.1825 0.2207 0.154 Uiso 1 1 calc R
C20 C -0.0169(8) 0.1402(11) 0.294(2) 0.165(8) Uani 1 1 d U
H20A H 0.0334 0.1634 0.3375 0.198 Uiso 1 1 calc R
H20B H -0.0092 0.1201 0.2155 0.198 Uiso 1 1 calc R
C21 C -0.0677(11) 0.0703(12) 0.367(3) 0.221(11) Uani 1 1 d U
H21A H -0.1006 0.0808 0.4211 0.265 Uiso 1 1 calc R
H21B H -0.0361 0.0559 0.4171 0.265 Uiso 1 1 calc R
H21C H -0.1001 0.0279 0.3110 0.265 Uiso 1 1 calc R

loop_
_atom_site_aniso_label
_atom_site_aniso_U_11
_atom_site_aniso_U_22
_atom_site_aniso_U_33
_atom_site_aniso_U_23
_atom_site_aniso_U_13
_atom_site_aniso_U_12
Cl1 0.0745(16) 0.1035(19) 0.0619(14) -0.0468(16) -0.0138(16) 0.0447(15)
O1 0.024(3) 0.098(5) 0.136(7) -0.063(5) -0.006(4) 0.016(3)
O2 0.044(3) 0.086(4) 0.105(6) -0.035(4) -0.007(4) 0.045(3)
O3 0.112(5) 0.066(4) 0.085(5) -0.005(4) -0.026(5) 0.054(4)
O4 0.042(3) 0.061(4) 0.085(4) -0.050(4) 0.007(4) 0.018(3)
O5 0.056(3) 0.106(4) 0.046(4) 0.022(3) 0.018(3) 0.063(3)
O6 0.065(3) 0.087(4) 0.060(4) 0.020(3) 0.018(3) 0.066(3)
N1 0.043(4) 0.069(4) 0.064(5) 0.000(4) 0.007(4) 0.038(3)
C1 0.019(4) 0.058(5) 0.043(5) -0.003(5) 0.012(4) 0.018(4)
C2 0.021(5) 0.068(6) 0.063(6) -0.014(6) 0.020(5) 0.001(5)
C3 0.025(4) 0.062(5) 0.051(5) -0.022(5) 0.007(4) 0.022(4)
C4 0.035(4) 0.056(5) 0.046(5) -0.017(5) 0.009(5) 0.029(4)
C5 0.032(4) 0.038(4) 0.031(5) -0.011(4) 0.011(4) 0.010(4)
C6 0.028(4) 0.052(5) 0.052(5) 0.009(4) 0.031(4) 0.023(4)
C7 0.062(5) 0.078(5) 0.044(5) 0.013(5) 0.002(5) 0.054(4)
C8 0.059(5) 0.078(5) 0.039(5) 0.010(5) 0.015(5) 0.050(4)
C9 0.064(5) 0.039(4) 0.031(5) -0.008(4) 0.010(5) 0.033(4)
C10 0.104(6) 0.093(6) 0.056(6) 0.025(6) 0.013(6) 0.069(5)
C11 0.142(9) 0.146(9) 0.147(11) 0.085(9) 0.013(10) 0.093(8)
C12 0.109(6) 0.113(7) 0.116(9) 0.041(7) 0.037(7) 0.093(6)
C13 0.056(6) 0.117(9) 0.040(6) -0.027(6) 0.032(6) 0.012(7)
C14 0.100(7) 0.094(7) 0.114(10) -0.052(7) -0.022(7) 0.078(6)
C15 0.200(10) 0.212(11) 0.148(13) -0.022(10) -0.012(10) 0.172(8)
C16 0.250(9) 0.248(11) 0.202(17) 0.004(12) 0.036(13) 0.231(8)
C17 0.214(13) 0.290(16) 0.30(3) 0.089(19) 0.016(19) 0.200(12)
C18 0.073(5) 0.091(6) 0.049(6) 0.015(5) -0.014(5) 0.059(5)
C19 0.073(7) 0.148(11) 0.157(13) -0.002(11) -0.007(9) 0.049(8)
C20 0.050(8) 0.164(13) 0.226(17) 0.064(14) -0.001(10) 0.012(9)
C21 0.139(14) 0.185(17) 0.30(3) 0.09(2) 0.019(19) 0.055(13)

loop_
_atom_type_symbol
_atom_type_description
_atom_type_scat_dispersion_real
_atom_type_scat_dispersion_imag
_atom_type_scat_source
C C 0.0033 0.0016 'International Tables Vol C Tables 4.2.6.8 and 6.1.1.4'
H H 0.0000 0.0000 'International Tables Vol C Tables 4.2.6.8 and 6.1.1.4'
N N 0.0061 0.0033 'International Tables Vol C Tables 4.2.6.8 and 6.1.1.4'
O O 0.0106 0.0060 'International Tables Vol C Tables 4.2.6.8 and 6.1.1.4'
Cl Cl 0.1484 0.1585 'International Tables Vol C Tables 4.2.6.8 and 6.1.1.4'

loop_
_geom_angle_atom_site_label_1
_geom_angle_atom_site_label_2
_geom_angle_atom_site_label_3
_geom_angle
C14 O2 C3 120.5(9)
C8 O6 C12 110.6(7)
C9 N1 C18 123.1(8)
C9 N1 C8 113.7(7)
C18 N1 C8 122.8(8)
C6 C1 C2 121.8(8)
C6 C1 Cl1 120.7(7)
C2 C1 Cl1 117.4(6)
O1 C2 C1 123.4(9)
O1 C2 C3 117.5(9)
C1 C2 C3 119.1(8)
O2 C3 C13 107.0(8)
O2 C3 C4 112.0(7)
C13 C3 C4 106.8(8)
O2 C3 C2 112.6(8)
C13 C3 C2 104.0(8)
C4 C3 C2 113.8(7)
O4 C4 C5 121.1(7)
O4 C4 C3 120.4(8)
C5 C4 C3 118.2(8)
C4 C5 C9 121.6(7)
C4 C5 C6 121.1(7)
C9 C5 C6 117.2(8)
C1 C6 C5 120.5(8)
C1 C6 C7 124.7(8)
C5 C6 C7 114.4(7)
O5 C7 C8 114.1(7)
O5 C7 C6 105.8(7)
C8 C7 C6 111.6(8)
O6 C8 N1 107.7(7)
O6 C8 C7 109.5(7)
N1 C8 C7 109.5(8)
O6 C8 C10 105.9(8)
N1 C8 C10 110.3(8)
C7 C8 C10 113.8(8)
N1 C9 C5 127.9(8)
C11 C10 C8 101.6(9)
C12 C11 C10 112.5(11)
C11 C12 O6 104.7(10)
O2 C14 O3 120.2(10)
O2 C14 C15 115.8(12)
O3 C14 C15 124.0(13)
C16 C15 C14 122.5(14)
C15 C16 C17 119.1(19)
N1 C18 C19 114.0(9)
C20 C19 C18 122.3(14)
C19 C20 C21 131.1(18)

loop_
_geom_bond_atom_site_label_1
_geom_bond_atom_site_label_2
_geom_bond_distance
Cl1 C1 1.752(9)
O1 C2 1.231(12)
O2 C14 1.228(15)
O2 C3 1.379(12)
O3 C14 1.304(13)
O4 C4 1.236(10)
O5 C7 1.377(11)
O6 C8 1.428(11)
O6 C12 1.446(13)
N1 C9 1.335(11)
N1 C18 1.461(11)
N1 C8 1.473(12)
C1 C6 1.381(11)
C1 C2 1.371(13)
C2 C3 1.538(13)
C3 C13 1.490(14)
C3 C4 1.474(11)
C4 C5 1.402(12)
C5 C9 1.383(11)
C5 C6 1.427(12)
C6 C7 1.505(12)
C7 C8 1.481(13)
C8 C10 1.525(14)
C10 C11 1.479(19)
C11 C12 1.359(16)
C14 C15 1.421(13)
C15 C16 1.392(15)
C16 C17 1.414(14)
C18 C19 1.465(17)
C19 C20 1.39(2)
C20 C21 1.45(2)

loop_
_geom_torsion_atom_site_label_1
_geom_torsion_atom_site_label_2
_geom_torsion_atom_site_label_3
_geom_torsion_atom_site_label_4
_geom_torsion
C6 C1 C2 O1 -170.1(10)
Cl1 C1 C2 O1 9.0(14)
C6 C1 C2 C3 10.8(14)
Cl1 C1 C2 C3 -170.0(7)
C14 O2 C3 C13 176.7(9)
C14 O2 C3 C4 -66.6(12)
C14 O2 C3 C2 63.1(11)
O1 C2 C3 O2 28.0(12)
C1 C2 C3 O2 -152.9(9)
O1 C2 C3 C13 -87.4(11)
C1 C2 C3 C13 91.7(10)
O1 C2 C3 C4 156.7(9)
C1 C2 C3 C4 -24.2(13)
O2 C3 C4 O4 -30.8(13)
C13 C3 C4 O4 86.1(11)
C2 C3 C4 O4 -159.8(9)
O2 C3 C4 C5 155.8(8)
C13 C3 C4 C5 -87.3(10)
C2 C3 C4 C5 26.8(12)
O4 C4 C5 C9 -7.1(14)
C3 C4 C5 C9 166.2(9)
O4 C4 C5 C6 169.6(9)
C3 C4 C5 C6 -17.1(12)
C2 C1 C6 C5 0.7(14)
Cl1 C1 C6 C5 -178.4(7)
C2 C1 C6 C7 173.4(9)
Cl1 C1 C6 C7 -5.7(12)
C4 C5 C6 C1 2.2(13)
C9 C5 C6 C1 179.1(8)
C4 C5 C6 C7 -171.1(8)
C9 C5 C6 C7 5.7(11)
C1 C6 C7 O5 -88.3(10)
C5 C6 C7 O5 84.8(9)
C1 C6 C7 C8 147.0(9)
C5 C6 C7 C8 -39.9(11)
C12 O6 C8 N1 -112.4(9)
C12 O6 C8 C7 128.6(9)
C12 O6 C8 C10 5.6(10)
C9 N1 C8 O6 -162.3(7)
C18 N1 C8 O6 24.2(11)
C9 N1 C8 C7 -43.3(10)
C18 N1 C8 C7 143.2(8)
C9 N1 C8 C10 82.6(10)
C18 N1 C8 C10 -90.9(10)
O5 C7 C8 O6 56.5(10)
C6 C7 C8 O6 176.4(7)
O5 C7 C8 N1 -61.3(10)
C6 C7 C8 N1 58.6(9)
O5 C7 C8 C10 174.8(9)
C6 C7 C8 C10 -65.3(11)
C18 N1 C9 C5 -177.2(9)
C8 N1 C9 C5 9.3(13)
C4 C5 C9 N1 -172.4(9)
C6 C5 C9 N1 10.7(13)
O6 C8 C10 C11 7.3(11)
N1 C8 C10 C11 123.6(10)
C7 C8 C10 C11 -113.0(11)
C8 C10 C11 C12 -19.3(16)
C10 C11 C12 O6 22.9(17)
C8 O6 C12 C11 -17.4(14)
C3 O2 C14 O3 -0.3(15)
C3 O2 C14 C15 179.9(9)
O2 C14 C15 C16 147.0(13)
O3 C14 C15 C16 -32.8(19)
C14 C15 C16 C17 -157.2(15)
C9 N1 C18 C19 92.9(13)
C8 N1 C18 C19 -94.2(13)
N1 C18 C19 C20 -61(2)
C18 C19 C20 C21 -176(2)
